data_4029901
loop_
_publ_author_name
'Shalev, Ori'
'Biali, Silvio E.'

_publ_section_title
;
 Incorporation of Three or Two Distal Double Bonds at the Methylene
 Bridges of the Calix[4]arene Scaffold.
;
_journal_issue 18
_journal_name_full 'The Journal of organic chemistry'
_journal_page_first 8584
_journal_page_last 8591
_journal_paper_doi 10.1021/jo501177g
_journal_volume 79
_journal_year 2014
_chemical_formula_moiety 'C50 H64 O2, 0.5(H2 O)'
_chemical_formula_sum 'C50 H64 O4.5'
_chemical_formula_weight 737.01
_chemical_name_systematic
; 
 ? 
;
_space_group_IT_number 14
_symmetry_cell_setting monoclinic
_symmetry_space_group_name_Hall '-P 2yn'
_symmetry_space_group_name_H-M 'P 1 21/n 1'
_atom_sites_solution_hydrogens geom
_atom_sites_solution_primary direct
_atom_sites_solution_secondary difmap
_audit_creation_method SHELXL-97
_cell_angle_alpha 90.00
_cell_angle_beta 113.720(1)
_cell_angle_gamma 90.00
_cell_formula_units_Z 2
_cell_length_a 12.479(1)
_cell_length_b 13.945(1)
_cell_length_c 14.645(1)
_cell_measurement_temperature 295(1)
_cell_volume 2333.2(3)
_computing_cell_refinement 'Bruker SMART'
_computing_data_collection 'Bruker SMART'
_computing_data_reduction 'Bruker SAINT'
_computing_molecular_graphics 'Bruker SHELXTL'
_computing_publication_material 'Bruker SHELXTL'
_computing_structure_refinement 'SHELXL-97 (Sheldrick, 1997)'
_computing_structure_solution 'SHELXS-97 (Sheldrick, 1990)'
_diffrn_ambient_temperature 295(1)
_diffrn_measured_fraction_theta_full 0.998
_diffrn_measured_fraction_theta_max 0.998
_diffrn_measurement_device_type 'CCD area detector'
_diffrn_measurement_method 'phi and omega scans'
_diffrn_radiation_monochromator graphite
_diffrn_radiation_source 'fine-focus sealed tube'
_diffrn_radiation_type MoK\a
_diffrn_radiation_wavelength 0.71073
_diffrn_reflns_av_R_equivalents 0.0328
_diffrn_reflns_av_sigmaI/netI 0.0261
_diffrn_reflns_limit_h_max 15
_diffrn_reflns_limit_h_min -15
_diffrn_reflns_limit_k_max 17
_diffrn_reflns_limit_k_min -17
_diffrn_reflns_limit_l_max 18
_diffrn_reflns_limit_l_min -18
_diffrn_reflns_number 25463
_diffrn_reflns_theta_full 27.00
_diffrn_reflns_theta_max 27.00
_diffrn_reflns_theta_min 2.11
_exptl_absorpt_coefficient_mu 0.065
_exptl_absorpt_correction_T_max 0.9845
_exptl_absorpt_correction_T_min 0.9619
_exptl_absorpt_correction_type multi-scan
_exptl_absorpt_process_details 'Bruker SADABS V2.05'
_exptl_crystal_colour colorless
_exptl_crystal_density_diffrn 1.049
_exptl_crystal_density_method 'not measured'
_exptl_crystal_description plate
_exptl_crystal_F_000 800
_exptl_crystal_size_max 0.60
_exptl_crystal_size_mid 0.40
_exptl_crystal_size_min 0.24
_refine_diff_density_max 0.344
_refine_diff_density_min -0.244
_refine_diff_density_rms 0.041
_refine_ls_extinction_method none
_refine_ls_goodness_of_fit_ref 1.094
_refine_ls_hydrogen_treatment constr
_refine_ls_matrix_type full
_refine_ls_number_parameters 292
_refine_ls_number_reflns 5081
_refine_ls_number_restraints 0
_refine_ls_restrained_S_all 1.094
_refine_ls_R_factor_all 0.0973
_refine_ls_R_factor_gt 0.0775
_refine_ls_shift/su_max 0.000
_refine_ls_shift/su_mean 0.000
_refine_ls_structure_factor_coef Fsqd
_refine_ls_weighting_details 'calc w=1/[\s^2^(Fo^2^)+(0.0967P)^2^+0.7055P] where P=(Fo^2^+2Fc^2^)/3'
_refine_ls_weighting_scheme calc
_refine_ls_wR_factor_gt 0.1954
_refine_ls_wR_factor_ref 0.2089
_reflns_number_gt 3889
_reflns_number_total 5081
_reflns_threshold_expression >2sigma(I)
_cod_data_source_file jo501177g_si_003.cif
_cod_data_source_block orish61m
_cod_depositor_comments
;
The following automatic conversions were performed:

'_symmetry_cell_setting' value 'Monoclinic' changed to 'monoclinic'
according to
/home/saulius/struct/COD-crude-data--automatic-downloads/rss-feeds/ACS/lib/dictionaries/cif_core.dic
dictionary named 'cif_core.dic' version 2.4.2 from 2011-04-26.

Automatic conversion script
Id: cif_fix_values 2281 2013-09-26 08:29:07Z andrius 

 Adding full bibliography for 4029900--4029902.cif.
;
_cod_original_sg_symbol_H-M P2(1)/n
_cod_original_formula_sum 'C50 H64 O4.50'
_cod_database_code 4029901

loop_
_symmetry_equiv_pos_as_xyz
'x, y, z'
'-x+1/2, y+1/2, -z+1/2'
'-x, -y, -z'
'x-1/2, -y-1/2, z-1/2'

loop_
_atom_site_label
_atom_site_type_symbol
_atom_site_fract_x
_atom_site_fract_y
_atom_site_fract_z
_atom_site_U_iso_or_equiv
_atom_site_adp_type
_atom_site_occupancy
_atom_site_symmetry_multiplicity
_atom_site_calc_flag
_atom_site_refinement_flags
_atom_site_disorder_assembly
_atom_site_disorder_group
C1 C 0.63382(17) 0.14826(14) 0.01465(14) 0.0455(5) Uani 1 1 d . . .
C2 C 0.75064(17) 0.12004(14) 0.04392(15) 0.0476(5) Uani 1 1 d . . .
C3 C 0.80138(19) 0.12953(16) -0.02413(16) 0.0546(5) Uani 1 1 d . . .
H3 H 0.8787 0.1103 -0.0053 0.066 Uiso 1 1 calc R . .
C4 C 0.7418(2) 0.16647(17) -0.11919(16) 0.0583(6) Uani 1 1 d . . .
C5 C 0.6260(2) 0.19182(16) -0.14551(16) 0.0553(5) Uani 1 1 d . . .
H5 H 0.5840 0.2161 -0.2091 0.066 Uiso 1 1 calc R . .
C6 C 0.56956(17) 0.18261(13) -0.08123(15) 0.0467(5) Uani 1 1 d . . .
C7 C 0.6009(3) 0.2176(2) 0.1477(2) 0.0869(9) Uani 1 1 d . . .
H7A H 0.6837 0.2280 0.1813 0.130 Uiso 1 1 calc R . .
H7B H 0.5691 0.2028 0.1958 0.130 Uiso 1 1 calc R . .
H7C H 0.5642 0.2744 0.1117 0.130 Uiso 1 1 calc R . .
C8 C 0.8025(3) 0.1758(2) -0.1919(2) 0.0837(8) Uani 1 1 d . . .
C9 C 0.8392(6) 0.0775(4) -0.2116(4) 0.188(3) Uani 1 1 d . . .
H9A H 0.7713 0.0375 -0.2411 0.282 Uiso 1 1 calc R . .
H9B H 0.8918 0.0496 -0.1499 0.282 Uiso 1 1 calc R . .
H9C H 0.8778 0.0830 -0.2563 0.282 Uiso 1 1 calc R . .
C10 C 0.9143(4) 0.2338(4) -0.1425(4) 0.169(2) Uani 1 1 d . . .
H10A H 0.9562 0.2346 -0.1850 0.254 Uiso 1 1 calc R . .
H10B H 0.9623 0.2051 -0.0797 0.254 Uiso 1 1 calc R . .
H10C H 0.8950 0.2983 -0.1318 0.254 Uiso 1 1 calc R . .
C11 C 0.7262(4) 0.2202(4) -0.2888(3) 0.158(2) Uani 1 1 d . . .
H11A H 0.7072 0.2846 -0.2776 0.237 Uiso 1 1 calc R . .
H11B H 0.6555 0.1834 -0.3189 0.237 Uiso 1 1 calc R . .
H11C H 0.7667 0.2210 -0.3323 0.237 Uiso 1 1 calc R . .
C12 C 0.81978(17) 0.07924(15) 0.14482(15) 0.0497(5) Uani 1 1 d . . .
C13 C 0.9313(2) 0.10342(18) 0.19423(18) 0.0642(6) Uani 1 1 d . . .
H13A H 0.9741 0.0777 0.2571 0.077 Uiso 1 1 calc R . .
H13B H 0.9666 0.1461 0.1660 0.077 Uiso 1 1 calc R . .
C14 C 0.76255(17) 0.01095(14) 0.18952(14) 0.0480(5) Uani 1 1 d . . .
C15 C 0.69493(17) -0.06607(14) 0.13523(14) 0.0460(5) Uani 1 1 d . . .
C16 C 0.63723(17) -0.12594(13) 0.17618(14) 0.0461(5) Uani 1 1 d . . .
C17 C 0.6500(2) -0.10853(15) 0.27359(15) 0.0550(5) Uani 1 1 d . . .
H17 H 0.6118 -0.1486 0.3016 0.066 Uiso 1 1 calc R . .
C18 C 0.7174(2) -0.03382(16) 0.33072(15) 0.0556(5) Uani 1 1 d . A .
C19 C 0.77291(19) 0.02417(15) 0.28666(15) 0.0547(5) Uani 1 1 d . . .
H19 H 0.8193 0.0743 0.3237 0.066 Uiso 1 1 calc R . .
C20 C 0.7789(3) -0.1245(2) 0.0287(3) 0.0955(10) Uani 1 1 d . . .
H20A H 0.8453 -0.0825 0.0551 0.143 Uiso 1 1 calc R . .
H20B H 0.7607 -0.1369 -0.0404 0.143 Uiso 1 1 calc R . .
H20C H 0.7967 -0.1838 0.0651 0.143 Uiso 1 1 calc R . .
C21 C 0.7262(3) -0.01342(18) 0.43656(17) 0.0705(7) Uani 1 1 d . . .
C22A C 0.6652(10) -0.0911(5) 0.4729(5) 0.132(5) Uani 0.649(12) 1 d P A 1
H22A H 0.7077 -0.1502 0.4825 0.198 Uiso 0.649(12) 1 calc PR A 1
H22B H 0.5868 -0.1001 0.4241 0.198 Uiso 0.649(12) 1 calc PR A 1
H22C H 0.6629 -0.0713 0.5349 0.198 Uiso 0.649(12) 1 calc PR A 1
C23A C 0.6740(10) 0.0824(5) 0.4369(5) 0.133(5) Uani 0.649(12) 1 d P A 1
H23A H 0.6813 0.0972 0.5031 0.199 Uiso 0.649(12) 1 calc PR A 1
H23B H 0.5927 0.0817 0.3923 0.199 Uiso 0.649(12) 1 calc PR A 1
H23C H 0.7142 0.1301 0.4153 0.199 Uiso 0.649(12) 1 calc PR A 1
C24A C 0.8537(7) -0.0173(8) 0.5079(4) 0.139(4) Uani 0.649(12) 1 d P A 1
H24A H 0.8597 -0.0136 0.5752 0.209 Uiso 0.649(12) 1 calc PR A 1
H24B H 0.8947 0.0357 0.4950 0.209 Uiso 0.649(12) 1 calc PR A 1
H24C H 0.8876 -0.0763 0.4986 0.209 Uiso 0.649(12) 1 calc PR A 1
C22B C 0.6066(10) -0.0011(17) 0.4359(8) 0.142(10) Uani 0.351(12) 1 d P A 2
H22D H 0.5553 -0.0496 0.3946 0.213 Uiso 0.351(12) 1 calc PR A 2
H22E H 0.5767 0.0611 0.4099 0.213 Uiso 0.351(12) 1 calc PR A 2
H22F H 0.6111 -0.0069 0.5026 0.213 Uiso 0.351(12) 1 calc PR A 2
C23B C 0.8053(15) 0.0786(9) 0.4839(8) 0.109(6) Uani 0.351(12) 1 d P A 2
H23D H 0.8208 0.0827 0.5535 0.163 Uiso 0.351(12) 1 calc PR A 2
H23E H 0.7647 0.1353 0.4504 0.163 Uiso 0.351(12) 1 calc PR A 2
H23F H 0.8779 0.0732 0.4762 0.163 Uiso 0.351(12) 1 calc PR A 2
C24B C 0.7947(12) -0.0907(8) 0.5056(6) 0.090(4) Uani 0.351(12) 1 d P A 2
H24D H 0.7959 -0.0795 0.5708 0.134 Uiso 0.351(12) 1 calc PR A 2
H24E H 0.8733 -0.0907 0.5095 0.134 Uiso 0.351(12) 1 calc PR A 2
H24F H 0.7588 -0.1516 0.4812 0.134 Uiso 0.351(12) 1 calc PR A 2
C25 C 0.55916(18) -0.20669(14) 0.11611(15) 0.0498(5) Uani 1 1 d . . .
H25A H 0.5767 -0.2199 0.0585 0.060 Uiso 1 1 calc R . .
H25B H 0.5760 -0.2642 0.1567 0.060 Uiso 1 1 calc R . .
O1 O 0.57977(13) 0.13991(11) 0.08000(11) 0.0579(4) Uani 1 1 d . . .
O2 O 0.68168(14) -0.08085(11) 0.03823(11) 0.0602(4) Uani 1 1 d . . .
O1W O 0.4259(10) 0.0593(8) 0.1835(8) 0.119(3) Uani 0.25 1 d P . .

loop_
_atom_site_aniso_label
_atom_site_aniso_U_11
_atom_site_aniso_U_22
_atom_site_aniso_U_33
_atom_site_aniso_U_23
_atom_site_aniso_U_13
_atom_site_aniso_U_12
C1 0.0497(11) 0.0426(10) 0.0455(10) -0.0022(8) 0.0206(9) -0.0069(8)
C2 0.0504(11) 0.0447(10) 0.0465(11) -0.0046(8) 0.0184(9) -0.0063(8)
C3 0.0509(12) 0.0583(13) 0.0568(12) -0.0048(10) 0.0239(10) -0.0008(9)
C4 0.0673(14) 0.0622(13) 0.0531(12) -0.0018(10) 0.0323(11) 0.0011(11)
C5 0.0655(13) 0.0554(12) 0.0447(11) 0.0041(9) 0.0218(10) 0.0049(10)
C6 0.0538(11) 0.0372(10) 0.0491(11) -0.0033(8) 0.0206(9) -0.0026(8)
C7 0.105(2) 0.099(2) 0.0729(17) -0.0136(16) 0.0529(16) 0.0065(17)
C8 0.0900(19) 0.111(2) 0.0698(16) 0.0088(15) 0.0522(15) 0.0145(17)
C9 0.306(8) 0.178(5) 0.162(4) 0.031(4) 0.179(5) 0.103(5)
C10 0.134(4) 0.273(7) 0.146(4) -0.005(4) 0.103(3) -0.059(4)
C11 0.152(4) 0.255(6) 0.108(3) 0.086(3) 0.095(3) 0.067(4)
C12 0.0488(11) 0.0516(11) 0.0463(11) -0.0074(9) 0.0166(9) -0.0032(9)
C13 0.0547(13) 0.0762(16) 0.0545(13) -0.0071(11) 0.0143(10) -0.0086(11)
C14 0.0448(10) 0.0506(11) 0.0423(10) 0.0003(8) 0.0110(8) 0.0027(8)
C15 0.0449(10) 0.0491(11) 0.0393(10) 0.0011(8) 0.0121(8) 0.0048(8)
C16 0.0477(10) 0.0407(10) 0.0454(10) 0.0053(8) 0.0139(8) 0.0095(8)
C17 0.0666(13) 0.0514(12) 0.0482(11) 0.0091(9) 0.0244(10) 0.0044(10)
C18 0.0679(13) 0.0533(12) 0.0412(11) 0.0050(9) 0.0175(10) 0.0098(10)
C19 0.0617(13) 0.0502(11) 0.0429(11) -0.0038(9) 0.0112(9) -0.0007(10)
C20 0.115(2) 0.087(2) 0.112(2) -0.0290(18) 0.075(2) -0.0053(18)
C21 0.1001(19) 0.0660(15) 0.0464(12) -0.0005(11) 0.0306(13) 0.0025(13)
C22A 0.230(13) 0.119(5) 0.076(4) -0.010(4) 0.094(6) -0.036(6)
C23A 0.238(14) 0.097(4) 0.095(4) 0.003(4) 0.099(7) 0.054(6)
C24A 0.135(6) 0.211(14) 0.047(3) -0.013(4) 0.011(3) 0.007(6)
C22B 0.101(8) 0.27(3) 0.074(7) -0.013(11) 0.055(6) 0.039(11)
C23B 0.185(16) 0.095(8) 0.064(6) -0.034(6) 0.068(9) -0.042(10)
C24B 0.129(12) 0.091(7) 0.044(4) 0.011(4) 0.030(5) 0.011(7)
C25 0.0577(12) 0.0375(10) 0.0525(11) 0.0050(8) 0.0205(9) 0.0045(8)
O1 0.0539(8) 0.0714(10) 0.0519(8) 0.0060(7) 0.0251(7) -0.0041(7)
O2 0.0666(10) 0.0698(10) 0.0460(8) -0.0101(7) 0.0244(7) -0.0129(8)
O1W 0.126(8) 0.127(8) 0.098(7) 0.000(6) 0.037(6) 0.019(6)

loop_
_atom_type_symbol
_atom_type_description
_atom_type_scat_dispersion_real
_atom_type_scat_dispersion_imag
_atom_type_scat_source
C C 0.0033 0.0016 'International Tables Vol C Tables 4.2.6.8 and 6.1.1.4'
H H 0.0000 0.0000 'International Tables Vol C Tables 4.2.6.8 and 6.1.1.4'
O O 0.0106 0.0060 'International Tables Vol C Tables 4.2.6.8 and 6.1.1.4'

loop_
_geom_angle_atom_site_label_1
_geom_angle_atom_site_label_2
_geom_angle_atom_site_label_3
_geom_angle
_geom_angle_site_symmetry_1
_geom_angle_site_symmetry_3
O1 C1 C6 118.99(18) . .
O1 C1 C2 120.20(17) . .
C6 C1 C2 120.78(18) . .
C3 C2 C1 118.27(19) . .
C3 C2 C12 119.96(18) . .
C1 C2 C12 121.77(18) . .
C4 C3 C2 122.8(2) . .
C4 C3 H3 118.6 . .
C2 C3 H3 118.6 . .
C3 C4 C5 116.9(2) . .
C3 C4 C8 120.8(2) . .
C5 C4 C8 122.3(2) . .
C4 C5 C6 123.0(2) . .
C4 C5 H5 118.5 . .
C6 C5 H5 118.5 . .
C5 C6 C1 118.14(19) . .
C5 C6 C25 120.58(18) . 3_655
C1 C6 C25 121.26(18) . 3_655
O1 C7 H7A 109.5 . .
O1 C7 H7B 109.5 . .
H7A C7 H7B 109.5 . .
O1 C7 H7C 109.5 . .
H7A C7 H7C 109.5 . .
H7B C7 H7C 109.5 . .
C11 C8 C9 108.8(4) . .
C11 C8 C10 110.1(4) . .
C9 C8 C10 106.4(4) . .
C11 C8 C4 113.0(2) . .
C9 C8 C4 109.1(3) . .
C10 C8 C4 109.2(3) . .
C8 C9 H9A 109.5 . .
C8 C9 H9B 109.5 . .
H9A C9 H9B 109.5 . .
C8 C9 H9C 109.5 . .
H9A C9 H9C 109.5 . .
H9B C9 H9C 109.5 . .
C8 C10 H10A 109.5 . .
C8 C10 H10B 109.5 . .
H10A C10 H10B 109.5 . .
C8 C10 H10C 109.5 . .
H10A C10 H10C 109.5 . .
H10B C10 H10C 109.5 . .
C8 C11 H11A 109.5 . .
C8 C11 H11B 109.5 . .
H11A C11 H11B 109.5 . .
C8 C11 H11C 109.5 . .
H11A C11 H11C 109.5 . .
H11B C11 H11C 109.5 . .
C13 C12 C14 120.3(2) . .
C13 C12 C2 120.3(2) . .
C14 C12 C2 119.36(17) . .
C12 C13 H13A 120.0 . .
C12 C13 H13B 120.0 . .
H13A C13 H13B 120.0 . .
C19 C14 C15 118.07(19) . .
C19 C14 C12 120.12(18) . .
C15 C14 C12 121.79(18) . .
O2 C15 C16 119.21(18) . .
O2 C15 C14 119.70(18) . .
C16 C15 C14 121.05(18) . .
C15 C16 C17 118.23(19) . .
C15 C16 C25 121.34(18) . .
C17 C16 C25 120.40(19) . .
C18 C17 C16 122.7(2) . .
C18 C17 H17 118.6 . .
C16 C17 H17 118.6 . .
C19 C18 C17 116.98(19) . .
C19 C18 C21 121.1(2) . .
C17 C18 C21 121.9(2) . .
C18 C19 C14 122.9(2) . .
C18 C19 H19 118.5 . .
C14 C19 H19 118.5 . .
O2 C20 H20A 109.5 . .
O2 C20 H20B 109.5 . .
H20A C20 H20B 109.5 . .
O2 C20 H20C 109.5 . .
H20A C20 H20C 109.5 . .
H20B C20 H20C 109.5 . .
C23A C21 C24B 141.3(5) . .
C23A C21 C22B 57.3(8) . .
C24B C21 C22B 112.6(9) . .
C23A C21 C24A 111.7(6) . .
C24B C21 C24A 49.4(5) . .
C22B C21 C24A 141.0(5) . .
C23A C21 C18 108.4(3) . .
C24B C21 C18 109.9(4) . .
C22B C21 C18 110.3(5) . .
C24A C21 C18 108.6(3) . .
C23A C21 C22A 110.7(5) . .
C24B C21 C22A 58.9(6) . .
C22B C21 C22A 56.8(8) . .
C24A C21 C22A 105.4(5) . .
C18 C21 C22A 112.0(3) . .
C23A C21 C23B 58.1(6) . .
C24B C21 C23B 101.6(7) . .
C22B C21 C23B 110.5(9) . .
C24A C21 C23B 55.6(6) . .
C18 C21 C23B 111.6(4) . .
C22A C21 C23B 136.2(4) . .
C21 C22A H22A 109.5 . .
C21 C22A H22B 109.5 . .
C21 C22A H22C 109.5 . .
C21 C23A H23A 109.5 . .
C21 C23A H23B 109.5 . .
C21 C23A H23C 109.5 . .
C21 C24A H24A 109.5 . .
C21 C24A H24B 109.5 . .
C21 C24A H24C 109.5 . .
C21 C22B H22D 109.5 . .
C21 C22B H22E 109.5 . .
H22D C22B H22E 109.5 . .
C21 C22B H22F 109.5 . .
H22D C22B H22F 109.5 . .
H22E C22B H22F 109.5 . .
C21 C23B H23D 109.5 . .
C21 C23B H23E 109.5 . .
H23D C23B H23E 109.5 . .
C21 C23B H23F 109.5 . .
H23D C23B H23F 109.5 . .
H23E C23B H23F 109.5 . .
C21 C24B H24D 109.5 . .
C21 C24B H24E 109.5 . .
H24D C24B H24E 109.5 . .
C21 C24B H24F 109.5 . .
H24D C24B H24F 109.5 . .
H24E C24B H24F 109.5 . .
C6 C25 C16 112.18(16) 3_655 .
C6 C25 H25A 109.2 3_655 .
C16 C25 H25A 109.2 . .
C6 C25 H25B 109.2 3_655 .
C16 C25 H25B 109.2 . .
H25A C25 H25B 107.9 . .
C1 O1 C7 114.49(18) . .
C15 O2 C20 114.5(2) . .

loop_
_geom_bond_atom_site_label_1
_geom_bond_atom_site_label_2
_geom_bond_distance
_geom_bond_site_symmetry_2
C1 O1 1.380(2) .
C1 C6 1.392(3) .
C1 C2 1.400(3) .
C2 C3 1.385(3) .
C2 C12 1.492(3) .
C3 C4 1.387(3) .
C3 H3 0.9300 .
C4 C5 1.384(3) .
C4 C8 1.539(3) .
C5 C6 1.390(3) .
C5 H5 0.9300 .
C6 C25 1.514(3) 3_655
C7 O1 1.419(3) .
C7 H7A 0.9600 .
C7 H7B 0.9600 .
C7 H7C 0.9600 .
C8 C11 1.489(5) .
C8 C9 1.509(5) .
C8 C10 1.521(5) .
C9 H9A 0.9600 .
C9 H9B 0.9600 .
C9 H9C 0.9600 .
C10 H10A 0.9600 .
C10 H10B 0.9600 .
C10 H10C 0.9600 .
C11 H11A 0.9600 .
C11 H11B 0.9600 .
C11 H11C 0.9600 .
C12 C13 1.328(3) .
C12 C14 1.491(3) .
C13 H13A 0.9300 .
C13 H13B 0.9300 .
C14 C19 1.388(3) .
C14 C15 1.399(3) .
C15 O2 1.378(2) .
C15 C16 1.387(3) .
C16 C17 1.391(3) .
C16 C25 1.517(3) .
C17 C18 1.388(3) .
C17 H17 0.9300 .
C18 C19 1.382(3) .
C18 C21 1.536(3) .
C19 H19 0.9300 .
C20 O2 1.413(3) .
C20 H20A 0.9600 .
C20 H20B 0.9600 .
C20 H20C 0.9600 .
C21 C23A 1.487(6) .
C21 C24B 1.489(9) .
C21 C22B 1.499(11) .
C21 C24A 1.512(8) .
C21 C22A 1.537(7) .
C21 C23B 1.597(10) .
C22A H22A 0.9600 .
C22A H22B 0.9600 .
C22A H22C 0.9600 .
C23A H23A 0.9600 .
C23A H23B 0.9600 .
C23A H23C 0.9600 .
C24A H24A 0.9600 .
C24A H24B 0.9600 .
C24A H24C 0.9600 .
C22B H22D 0.9600 .
C22B H22E 0.9600 .
C22B H22F 0.9600 .
C23B H23D 0.9600 .
C23B H23E 0.9600 .
C23B H23F 0.9600 .
C24B H24D 0.9600 .
C24B H24E 0.9600 .
C24B H24F 0.9600 .
C25 C6 1.514(3) 3_655
C25 H25A 0.9700 .
C25 H25B 0.9700 .
